data_4112078
loop_
_publ_author_name
'Marilyn V. Rampersad'
'Stephen P. Jeffery'
'Melissa L. Golden'
'Jonghyuk Lee'
'Joseph H. Reibenspies'
'Donald J. Darensbourg'
'Marcetta Y. Darensbourg'

_publ_section_title
;
 Characterization of Steric and Electronic Properties of NiN2S2 Complexes
 as S-Donor Metallodithiolate Ligands
;
_journal_name_full 'Journal of the American Chemical Society'
_journal_page_first 17323
_journal_page_last 17334
_journal_paper_doi 10.1021/ja055051g
_journal_volume 127
_journal_year 2005
_chemical_formula_sum 'C15 H20 N2 Ni O5 S2 W'
_chemical_formula_weight 615.01
_chemical_name_systematic
; 
 ? 
;
_space_group_IT_number 14
_symmetry_cell_setting monoclinic
_symmetry_space_group_name_Hall '-P 2yn'
_symmetry_space_group_name_H-M 'P 1 21/n 1'
_atom_sites_solution_hydrogens geom
_atom_sites_solution_primary direct
_atom_sites_solution_secondary difmap
_audit_creation_method SHELXL-97
_cell_angle_alpha 90.00
_cell_angle_beta 91.712(3)
_cell_angle_gamma 90.00
_cell_formula_units_Z 4
_cell_length_a 7.2847(12)
_cell_length_b 13.392(2)
_cell_length_c 20.266(3)
_cell_measurement_temperature 293(2)
_cell_volume 1976.2(5)
_computing_cell_refinement 'Bruker XSCANS'
_computing_data_collection 'Bruker XSCANS'
_computing_data_reduction 'Bruker SHELXTL'
_computing_molecular_graphics 'Bruker SHELXTL'
_computing_publication_material 'Bruker SHELXTL'
_computing_structure_refinement 'SHELXL-97 (Sheldrick, 1997)'
_computing_structure_solution 'SHELXS-97 (Sheldrick, 1990)'
_diffrn_ambient_temperature 293(2)
_diffrn_measured_fraction_theta_full 0.912
_diffrn_measured_fraction_theta_max 0.912
_diffrn_measurement_device_type 'Bruker P4'
_diffrn_measurement_method '\w scans'
_diffrn_radiation_monochromator graphite
_diffrn_radiation_source 'fine-focus sealed tube'
_diffrn_radiation_type MoK\a
_diffrn_radiation_wavelength 0.71073
_diffrn_reflns_av_R_equivalents 0.0851
_diffrn_reflns_av_sigmaI/netI 0.1053
_diffrn_reflns_limit_h_max 9
_diffrn_reflns_limit_h_min -7
_diffrn_reflns_limit_k_max 16
_diffrn_reflns_limit_k_min -16
_diffrn_reflns_limit_l_max 23
_diffrn_reflns_limit_l_min -26
_diffrn_reflns_number 12098
_diffrn_reflns_theta_full 28.29
_diffrn_reflns_theta_max 28.29
_diffrn_reflns_theta_min 2.94
_exptl_absorpt_coefficient_mu 7.007
_exptl_absorpt_correction_type none
_exptl_crystal_colour orange
_exptl_crystal_density_diffrn 2.067
_exptl_crystal_description Block
_exptl_crystal_F_000 1192
_exptl_crystal_size_max 0.2
_exptl_crystal_size_mid 0.2
_exptl_crystal_size_min 0.2
_refine_diff_density_max 5.571
_refine_diff_density_min -1.626
_refine_diff_density_rms 0.307
_refine_ls_extinction_method none
_refine_ls_goodness_of_fit_ref 0.929
_refine_ls_hydrogen_treatment mixed
_refine_ls_matrix_type full
_refine_ls_number_parameters 235
_refine_ls_number_reflns 4473
_refine_ls_number_restraints 0
_refine_ls_restrained_S_all 0.929
_refine_ls_R_factor_all 0.1004
_refine_ls_R_factor_gt 0.0626
_refine_ls_shift/su_max 0.000
_refine_ls_shift/su_mean 0.000
_refine_ls_structure_factor_coef Fsqd
_refine_ls_weighting_details 'calc w=1/[\s^2^(Fo^2^)+(0.0802P)^2^+0.0000P] where P=(Fo^2^+2Fc^2^)/3'
_refine_ls_weighting_scheme calc
_refine_ls_wR_factor_gt 0.1404
_refine_ls_wR_factor_ref 0.1559
_reflns_number_gt 2693
_reflns_number_total 4473
_reflns_threshold_expression >2sigma(I)
_cod_data_source_file ja055051gsi20050726_033351.cif
_cod_data_source_block mdmr16m
_cod_original_cell_volume 1976.3(6)
_cod_database_code 4112078

loop_
_symmetry_equiv_pos_as_xyz
'x, y, z'
'-x+1/2, y+1/2, -z+1/2'
'-x, -y, -z'
'x-1/2, -y-1/2, z-1/2'

loop_
_atom_site_label
_atom_site_type_symbol
_atom_site_fract_x
_atom_site_fract_y
_atom_site_fract_z
_atom_site_U_iso_or_equiv
_atom_site_adp_type
_atom_site_occupancy
_atom_site_symmetry_multiplicity
_atom_site_calc_flag
_atom_site_refinement_flags
C1 C 0.4169(14) 0.6305(8) 0.9593(4) 0.030(2) Uani 1 1 d .
C2 C 0.6875(19) 0.8944(8) 0.9820(5) 0.051(3) Uani 1 1 d .
C3 C 0.7344(16) 0.6956(8) 1.0350(5) 0.043(3) Uani 1 1 d .
C4 C 0.4064(19) 0.7946(9) 1.0491(6) 0.055(4) Uani 1 1 d .
C5 C 0.3428(17) 0.8313(8) 0.9183(6) 0.047(3) Uani 1 1 d .
C6 C 0.9484(13) 0.6614(7) 0.8949(5) 0.036(2) Uani 1 1 d .
H6A H 1.0415 0.6668 0.8618 0.043 Uiso 1 1 calc R
H6B H 0.9997 0.6864 0.9364 0.043 Uiso 1 1 calc R
C7 C 0.8922(13) 0.5553(7) 0.9024(5) 0.032(2) Uani 1 1 d .
H7A H 0.8134 0.5490 0.9399 0.039 Uiso 1 1 calc R
H7B H 1.0003 0.5143 0.9108 0.039 Uiso 1 1 calc R
C8 C 0.6963(14) 0.4250(7) 0.8592(5) 0.034(2) Uani 1 1 d .
H8A H 0.6069 0.4406 0.8923 0.040 Uiso 1 1 calc R
H8B H 0.7861 0.3800 0.8793 0.040 Uiso 1 1 calc R
C9 C 0.5994(15) 0.3717(8) 0.8022(5) 0.041(3) Uani 1 1 d .
H9A H 0.6897 0.3521 0.7705 0.049 Uiso 1 1 calc R
H9B H 0.5430 0.3113 0.8186 0.049 Uiso 1 1 calc R
C10 C 0.4571(14) 0.4327(7) 0.7684(5) 0.036(2) Uani 1 1 d .
H10A H 0.3644 0.4497 0.7999 0.043 Uiso 1 1 calc R
H10B H 0.3982 0.3927 0.7340 0.043 Uiso 1 1 calc R
C11 C 0.9282(13) 0.4957(7) 0.7874(5) 0.035(2) Uani 1 1 d .
H11A H 0.9432 0.4240 0.7838 0.041 Uiso 1 1 calc R
H11B H 1.0464 0.5241 0.8004 0.041 Uiso 1 1 calc R
C12 C 0.8674(13) 0.5377(8) 0.7205(5) 0.036(2) Uani 1 1 d .
H12A H 0.9596 0.5197 0.6890 0.043 Uiso 1 1 calc R
H12B H 0.8674 0.6099 0.7238 0.043 Uiso 1 1 calc R
C13 C 0.6804(13) 0.5056(7) 0.6916(5) 0.035(2) Uani 1 1 d .
H13A H 0.6566 0.5406 0.6503 0.042 Uiso 1 1 calc R
H13B H 0.6831 0.4346 0.6821 0.042 Uiso 1 1 calc R
C14 C 0.3652(14) 0.5696(8) 0.6986(5) 0.036(2) Uani 1 1 d .
H14A H 0.3565 0.5371 0.6558 0.044 Uiso 1 1 calc R
H14B H 0.2522 0.5569 0.7213 0.044 Uiso 1 1 calc R
C15 C 0.3883(16) 0.6782(9) 0.6894(5) 0.047(3) Uani 1 1 d .
H15A H 0.2792 0.7063 0.6679 0.057 Uiso 1 1 calc R
H15B H 0.4922 0.6912 0.6619 0.057 Uiso 1 1 calc R
N1 N 0.7905(11) 0.5185(6) 0.8404(4) 0.0302(19) Uani 1 1 d .
N2 N 0.5253(11) 0.5269(6) 0.7382(4) 0.0293(18) Uani 1 1 d .
Ni1 Ni 0.61748(16) 0.62210(9) 0.80636(6) 0.0271(3) Uani 1 1 d .
O1 O 0.3452(10) 0.5558(6) 0.9528(4) 0.0447(19) Uani 1 1 d .
O2 O 0.7694(14) 0.9688(7) 0.9895(5) 0.078(3) Uani 1 1 d .
O3 O 0.8293(12) 0.6552(6) 1.0725(4) 0.062(2) Uani 1 1 d .
O4 O 0.3145(13) 0.8109(8) 1.0924(4) 0.070(3) Uani 1 1 d .
O5 O 0.2181(12) 0.8704(6) 0.8949(4) 0.055(2) Uani 1 1 d .
S1 S 0.7459(4) 0.73487(17) 0.86976(13) 0.0324(6) Uani 1 1 d .
S2 S 0.4265(4) 0.73500(19) 0.77072(13) 0.0356(6) Uani 1 1 d .
W1 W 0.55149(6) 0.76212(3) 0.97239(2) 0.03468(18) Uani 1 1 d .

loop_
_atom_site_aniso_label
_atom_site_aniso_U_11
_atom_site_aniso_U_22
_atom_site_aniso_U_33
_atom_site_aniso_U_23
_atom_site_aniso_U_13
_atom_site_aniso_U_12
C1 0.028(6) 0.037(6) 0.024(5) -0.005(4) 0.001(4) 0.011(5)
C2 0.078(10) 0.033(6) 0.043(7) -0.006(5) 0.013(6) -0.009(6)
C3 0.043(7) 0.039(6) 0.045(7) -0.008(5) -0.006(6) 0.014(5)
C4 0.063(9) 0.052(7) 0.050(7) -0.039(6) -0.004(6) 0.023(6)
C5 0.044(7) 0.040(7) 0.058(8) 0.010(6) 0.002(6) 0.003(6)
C6 0.023(5) 0.042(6) 0.043(6) -0.003(5) -0.005(5) 0.005(4)
C7 0.026(5) 0.035(6) 0.036(5) 0.000(4) -0.008(5) 0.008(4)
C8 0.034(6) 0.031(6) 0.035(5) 0.008(4) 0.003(5) 0.008(4)
C9 0.043(7) 0.029(6) 0.051(7) 0.004(5) -0.004(6) -0.006(5)
C10 0.028(6) 0.042(6) 0.037(6) -0.001(5) 0.006(5) -0.011(5)
C11 0.023(5) 0.035(6) 0.047(6) -0.004(5) 0.006(5) -0.001(4)
C12 0.022(5) 0.039(6) 0.049(6) -0.005(5) 0.016(5) -0.002(5)
C13 0.030(6) 0.038(6) 0.037(6) 0.004(5) 0.010(5) 0.008(5)
C14 0.028(6) 0.048(7) 0.033(5) 0.005(5) -0.004(5) -0.005(5)
C15 0.039(7) 0.065(8) 0.038(6) 0.010(5) -0.007(5) 0.011(6)
N1 0.025(4) 0.034(5) 0.032(4) -0.005(4) 0.004(4) -0.003(4)
N2 0.031(5) 0.029(4) 0.029(4) 0.001(3) 0.004(4) -0.007(4)
Ni1 0.0225(7) 0.0258(7) 0.0331(7) -0.0004(5) 0.0026(5) 0.0012(5)
O1 0.038(5) 0.047(5) 0.049(5) 0.004(4) -0.001(4) 0.003(4)
O2 0.099(8) 0.049(6) 0.087(7) -0.013(5) -0.005(6) -0.011(5)
O3 0.074(6) 0.043(5) 0.067(5) -0.014(4) -0.025(5) 0.017(4)
O4 0.072(7) 0.103(8) 0.036(5) 0.015(5) 0.013(5) 0.008(6)
O5 0.058(6) 0.054(5) 0.053(5) -0.007(4) -0.008(4) 0.018(4)
S1 0.0322(14) 0.0265(13) 0.0385(14) 0.0010(10) 0.0007(11) -0.0015(10)
S2 0.0323(14) 0.0393(15) 0.0351(14) 0.0022(11) -0.0018(11) 0.0094(11)
W1 0.0397(3) 0.0337(3) 0.0306(3) -0.00160(18) -0.00069(19) 0.00707(19)

loop_
_atom_type_symbol
_atom_type_description
_atom_type_scat_dispersion_real
_atom_type_scat_dispersion_imag
_atom_type_scat_source
C C 0.0033 0.0016 'International Tables Vol C Tables 4.2.6.8 and 6.1.1.4'
H H 0.0000 0.0000 'International Tables Vol C Tables 4.2.6.8 and 6.1.1.4'
N N 0.0061 0.0033 'International Tables Vol C Tables 4.2.6.8 and 6.1.1.4'
S S 0.1246 0.1234 'International Tables Vol C Tables 4.2.6.8 and 6.1.1.4'
O O 0.0106 0.0060 'International Tables Vol C Tables 4.2.6.8 and 6.1.1.4'
Ni Ni 0.3393 1.1124 'International Tables Vol C Tables 4.2.6.8 and 6.1.1.4'
W W -0.8490 6.8722 'International Tables Vol C Tables 4.2.6.8 and 6.1.1.4'

loop_
_geom_angle_atom_site_label_1
_geom_angle_atom_site_label_2
_geom_angle_atom_site_label_3
_geom_angle
O1 C1 W1 178.3(9)
O2 C2 W1 177.5(12)
O3 C3 W1 175.7(11)
O4 C4 W1 176.5(11)
O5 C5 W1 172.6(10)
C7 C6 S1 108.6(7)
C6 C7 N1 110.7(8)
N1 C8 C9 114.2(8)
C10 C9 C8 113.5(9)
C9 C10 N2 114.9(8)
N1 C11 C12 112.0(8)
C11 C12 C13 118.0(8)
N2 C13 C12 112.3(8)
C15 C14 N2 110.6(8)
C14 C15 S2 108.1(7)
C8 N1 C7 106.2(7)
C8 N1 C11 109.4(7)
C7 N1 C11 109.4(7)
C8 N1 Ni1 112.7(6)
C7 N1 Ni1 110.4(6)
C11 N1 Ni1 108.6(6)
C10 N2 C14 106.1(7)
C10 N2 C13 110.9(7)
C14 N2 C13 108.5(7)
C10 N2 Ni1 111.6(6)
C14 N2 Ni1 111.6(6)
C13 N2 Ni1 108.1(6)
N2 Ni1 N1 89.5(3)
N2 Ni1 S2 90.9(2)
N1 Ni1 S2 179.0(2)
N2 Ni1 S1 171.4(2)
N1 Ni1 S1 91.3(2)
S2 Ni1 S1 88.45(11)
C6 S1 Ni1 96.9(3)
C6 S1 W1 108.0(3)
Ni1 S1 W1 109.76(11)
C15 S2 Ni1 95.1(4)
C4 W1 C3 87.8(5)
C4 W1 C1 91.5(5)
C3 W1 C1 90.3(4)
C4 W1 C2 90.2(5)
C3 W1 C2 90.8(5)
C1 W1 C2 178.0(4)
C4 W1 C5 85.1(5)
C3 W1 C5 172.8(4)
C1 W1 C5 88.6(4)
C2 W1 C5 90.5(5)
C4 W1 S1 175.3(4)
C3 W1 S1 94.4(3)
C1 W1 S1 92.7(3)
C2 W1 S1 85.6(3)
C5 W1 S1 92.8(3)

loop_
_geom_bond_atom_site_label_1
_geom_bond_atom_site_label_2
_geom_bond_distance
C1 O1 1.134(11)
C1 W1 2.031(11)
C2 O2 1.169(13)
C2 W1 2.036(12)
C3 O3 1.147(12)
C3 W1 2.019(11)
C4 O4 1.140(13)
C4 W1 1.955(13)
C5 O5 1.140(13)
C5 W1 2.067(12)
C6 C7 1.488(13)
C6 S1 1.833(10)
C7 N1 1.522(11)
C8 N1 1.483(12)
C8 C9 1.515(13)
C9 C10 1.473(14)
C10 N2 1.493(12)
C11 N1 1.522(11)
C11 C12 1.523(13)
C12 C13 1.528(13)
C13 N2 1.521(11)
C14 C15 1.476(15)
C14 N2 1.508(12)
C15 S2 1.829(11)
N1 Ni1 1.985(8)
N2 Ni1 1.982(8)
Ni1 S2 2.164(3)
Ni1 S1 2.176(3)
S1 W1 2.577(3)
